data_2300632
loop_
_publ_author_name
'Solar, Michael'
'Trapp, Nils'

_publ_section_title
;
 \mCHILL: a lightweight, modular system for handling crystalline samples
 at low temperatures under inert conditions
;
_journal_issue 2
_journal_name_full 'Journal of Applied Crystallography'
_journal_page_first
;
;
_journal_paper_doi 10.1107/S1600576718003291
_journal_volume 51
_journal_year 2018
_chemical_formula_moiety '0.25(B4 H16 Li4)'
_chemical_formula_sum 'B H4 Li'
_chemical_formula_weight 21.78
_chemical_name_systematic 'Lithium borohydride'
_space_group_crystal_system orthorhombic
_space_group_IT_number 62
_space_group_name_Hall '-P 2ac 2n'
_space_group_name_H-M_alt 'P n m a'
_symmetry_space_group_name_Hall '-P 2ac 2n'
_symmetry_space_group_name_H-M 'P n m a'
_atom_sites_solution_hydrogens difmap
_atom_sites_solution_primary iterative
_audit_creation_method
;
Olex2 1.2
(compiled 2017.08.10 svn.r3458 for OlexSys, GUI svn.r5381)
;
_cell_angle_alpha 90
_cell_angle_beta 90
_cell_angle_gamma 90
_cell_formula_units_Z 4
_cell_length_a 7.1431(6)
_cell_length_b 4.4159(4)
_cell_length_c 6.7027(6)
_cell_measurement_reflns_used 278
_cell_measurement_temperature 100.00(10)
_cell_measurement_theta_max 75.5500
_cell_measurement_theta_min 9.0810
_cell_volume 211.42(3)
_computing_cell_refinement 'CrysAlisPro 1.171.39.31d (Rigaku OD, 2017)'
_computing_data_collection 'CrysAlisPro 1.171.39.31d (Rigaku OD, 2017)'
_computing_data_reduction 'CrysAlisPro 1.171.39.31d (Rigaku OD, 2017)'
_computing_molecular_graphics 'Olex2 (Dolomanov et al., 2009)'
_computing_publication_material 'Olex2 (Dolomanov et al., 2009)'
_computing_structure_refinement 'ShelXL (Sheldrick, 2015)'
_computing_structure_solution
;
Superflip (Palatinus & Chapuis, 2007;Palatinus & van der Lee, 2008;
Palatinus et al., 2012)
;
_diffrn_ambient_temperature 100.00(10)
_diffrn_measured_fraction_theta_full 0.991
_diffrn_measured_fraction_theta_max 0.991
_diffrn_measurement_device 'four-circle diffractometer'
_diffrn_measurement_device_type 'XtaLAB Synergy, Dualflex, Pilatus 300K'
_diffrn_measurement_method '\w scans'
_diffrn_radiation_monochromator mirror
_diffrn_radiation_type CuK\a
_diffrn_radiation_wavelength 1.54184
_diffrn_reflns_av_R_equivalents 0.0366
_diffrn_reflns_limit_h_max 7
_diffrn_reflns_limit_h_min -8
_diffrn_reflns_limit_k_max 5
_diffrn_reflns_limit_k_min -2
_diffrn_reflns_limit_l_max 7
_diffrn_reflns_limit_l_min -7
_diffrn_reflns_number 482
_diffrn_reflns_theta_full 66.000
_diffrn_reflns_theta_max 66.000
_diffrn_reflns_theta_min 9.075
_exptl_absorpt_coefficient_mu 0.094
_exptl_absorpt_correction_T_max 1.00000
_exptl_absorpt_correction_T_min 0.66651
_exptl_absorpt_correction_type multi-scan
_exptl_absorpt_process_details
;
CrysAlisPro 1.171.39.31d (Rigaku Oxford Diffraction, 2017)
Empirical absorption correction using spherical harmonics,
 implemented in SCALE3 ABSPACK scaling algorithm.
;
_exptl_crystal_colour 'clear colourless'
_exptl_crystal_density_diffrn 0.684
_exptl_crystal_description plank
_exptl_crystal_F_000 48
_exptl_crystal_size_max 0.138
_exptl_crystal_size_mid 0.087
_exptl_crystal_size_min 0.057
_refine_diff_density_max 0.218
_refine_diff_density_min -0.116
_refine_ls_extinction_method none
_refine_ls_goodness_of_fit_ref 1.133
_refine_ls_hydrogen_treatment refall
_refine_ls_matrix_type full
_refine_ls_number_parameters 23
_refine_ls_number_reflns 210
_refine_ls_number_restraints 0
_refine_ls_restrained_S_all 1.133
_refine_ls_R_factor_all 0.0552
_refine_ls_R_factor_gt 0.0521
_refine_ls_shift/su_max 0.000
_refine_ls_shift/su_mean 0.000
_refine_ls_structure_factor_coef Fsqd
_refine_ls_weighting_details 'w=1/[\s^2^(Fo^2^)+(0.0952P)^2^] where P=(Fo^2^+2Fc^2^)/3'
_refine_ls_weighting_scheme calc
_refine_ls_wR_factor_gt 0.1274
_refine_ls_wR_factor_ref 0.1292
_reflns_number_gt 193
_reflns_number_total 210
_reflns_threshold_expression 'I > 2\s(I)'
_cod_data_source_file gj5200sup1.cif
_cod_data_source_block sm090218_2_1
_cod_database_code 2300632
_shelx_space_group_comment
;
The symmetry employed for this shelxl refinement is uniquely defined
by the following loop, which should always be used as a source of
symmetry information in preference to the above space-group names.
They are only intended as comments.
;

loop_
_space_group_symop_operation_xyz
'x, y, z'
'-x+1/2, -y, z+1/2'
'x+1/2, -y+1/2, -z+1/2'
'-x, y+1/2, -z'
'-x, -y, -z'
'x-1/2, y, -z-1/2'
'-x-1/2, y-1/2, z-1/2'
'x, -y-1/2, z'

loop_
_atom_site_type_symbol
_atom_site_label
_atom_site_fract_x
_atom_site_fract_y
_atom_site_fract_z
_atom_site_U_iso_or_equiv
_atom_site_adp_type
_atom_site_calc_flag
_atom_site_occupancy
B B4 0.80459(19) 0.750000 0.57046(18) 0.0261(7) Uani d 1
H H4A 0.7139(16) 0.546(3) 0.5701(17) 0.038(3) Uiso d 1
H H4B 0.896(2) 0.750000 0.436(2) 0.038(4) Uiso d 1
H H4C 0.892(2) 0.750000 0.712(3) 0.044(4) Uiso d 1
Li Li3 0.6589(3) 0.750000 0.8874(3) 0.0325(8) Uani d 1

loop_
_atom_site_aniso_label
_atom_site_aniso_U_11
_atom_site_aniso_U_22
_atom_site_aniso_U_33
_atom_site_aniso_U_12
_atom_site_aniso_U_13
_atom_site_aniso_U_23
B4 0.0300(9) 0.0300(10) 0.0184(10) 0.000 0.0010(5) 0.000
Li3 0.0343(12) 0.0374(13) 0.0258(12) 0.000 0.0005(9) 0.000

loop_
_atom_type_symbol
_atom_type_description
_atom_type_scat_dispersion_real
_atom_type_scat_dispersion_imag
_atom_type_scat_source
B B 0.0090 0.0039 'International Tables Vol C Tables 4.2.6.8 and 6.1.1.4'
H H 0.0000 0.0000 'International Tables Vol C Tables 4.2.6.8 and 6.1.1.4'
Li Li 0.0008 0.0003 'International Tables Vol C Tables 4.2.6.8 and 6.1.1.4'

loop_
_geom_angle_atom_site_label_1
_geom_angle_atom_site_label_2
_geom_angle_atom_site_label_3
_geom_angle_site_symmetry_1
_geom_angle_site_symmetry_3
_geom_angle
Li3 B4 Li3 . 2_664 118.63(5)
Li3 B4 Li3 2_664 6_657 87.23(7)
Li3 B4 Li3 . 6_657 109.73(7)
Li3 B4 Li3 . 2_674 118.63(5)
Li3 B4 Li3 2_664 2_674 120.79(10)
Li3 B4 Li3 2_674 6_657 87.23(7)
B4 Li3 B4 . 2_675 112.88(5)
B4 Li3 B4 . 2_665 112.88(5)
B4 Li3 B4 2_675 2_665 120.79(10)
B4 Li3 B4 . 6_557 122.46(10)
B4 Li3 B4 2_675 6_557 92.77(7)
B4 Li3 B4 2_665 6_557 92.77(7)
B4 Li3 Li3 . 5_667 132.15(8)
B4 Li3 Li3 2_665 5_677 113.93(10)
B4 Li3 Li3 2_675 5_667 113.93(10)
B4 Li3 Li3 . 5_677 132.15(8)
B4 Li3 Li3 2_665 5_667 46.47(4)
B4 Li3 Li3 6_557 5_667 46.30(6)
B4 Li3 Li3 6_557 5_677 46.30(6)
B4 Li3 Li3 2_675 5_677 46.47(4)
Li3 Li3 Li3 5_667 5_677 78.00(9)

loop_
_geom_bond_atom_site_label_1
_geom_bond_atom_site_label_2
_geom_bond_site_symmetry_2
_geom_bond_distance
B4 Li3 . 2.365(2)
B4 Li3 2_674 2.5394(12)
B4 Li3 6_657 2.547(3)
B4 Li3 2_664 2.5394(12)
Li3 Li3 5_667 3.509(3)
Li3 Li3 5_677 3.509(3)

_cod_database_fobs_code 2300632
